data_2001005
loop_
_publ_author_name
'Oliv\'e, J. L.'
'Saaedan, A.'
'El Amoudi, M. S.'
'Geneste, P.'
'Rambaud, J.'
'Declercq, J.-P.'

_publ_section_title
;
 Structure of the head-to-tail <i>cis</i>-<i>anti</i>-<i>cis</i>
 photodimer of 2-methylbenzo[<i>b</i>]thiophene 1,1-dioxide
;
_journal_issue 3
_journal_name_full 'Acta Crystallographica Section C'
_journal_page_first 501
_journal_page_last 503
_journal_paper_doi 10.1107/S0108270191009198
_journal_volume 48
_journal_year 1992
_chemical_formula_sum 'C18 H16 O4 S2'
_chemical_formula_weight 360.4
_symmetry_cell_setting monoclinic
_symmetry_space_group_name_Hall '-P 2yab'
_symmetry_space_group_name_H-M 'P 1 21/a 1'
_cell_angle_alpha 90
_cell_angle_beta 104.13(2)
_cell_angle_gamma 90
_cell_formula_units_Z 2
_cell_length_a 6.9180(10)
_cell_length_b 12.2700(10)
_cell_length_c 9.2830(10)
_cell_volume 764.14(17)
_diffrn_radiation_type Cu
_diffrn_radiation_wavelength 1.54178
_exptl_absorpt_coefficient_mu 3.29
_exptl_crystal_density_diffrn 1.56
_exptl_crystal_F_000 376
_cod_data_source_file al0473.cif
_cod_data_source_block al0473a
_cod_original_cell_volume 764.1(2)
_cod_database_code 2001005

loop_
_atom_site_label
_atom_site_fract_x
_atom_site_fract_y
_atom_site_fract_z
S(1) .75316(6) .08137(3) .87436
O(1) .8752(2) .17757(13) .90068(18)
O(2) .8472(2) -.01916(13) .84644(15)
C(2) .6162(3) .06329(14) 1.01790(18)
C(3) .3921(3) .05876(15) .93490(19)
C(4) .1878(3) .08848(15) .6649(3)
C(5) .1892(3) .1146(2) .5217(2)
C(6) .3645(3) .13613(17) .4797(2)
C(7) .5439(3) .12962(14) .5848(2)
C(3a) .3667(4) .08296(12) .7719(3)
C(7a) .5395(3) .10163(16) .7293(2)
C(21) .6812(4) .14894(16) 1.1392(2)

loop_
_geom_bond_atom_site_label_1
_geom_bond_atom_site_label_2
_geom_bond_distance
O(1) S(1) 1.4370(10)
O(2) S(1) 1.447(2)
C(2) S(1) 1.827(2)
C(7a) S(1) 1.757(2)
C(3) C(2) 1.554(2)
C(21) C(2) 1.526(3)
C(3a) C(3) 1.510(3)
C(5) C(4) 1.370(3)
C(3a) C(4) 1.387(3)
C(6) C(5) 1.387(3)
C(7) C(6) 1.381(3)
C(7a) C(7) 1.391(3)
C(7a) C(3a) 1.367(3)
